data_4116720
loop_
_publ_author_name
'Thoniyot Praveen'
'Uttamkumar Samanta'
'Tanya Das'
'Mysore S. Shashidhar'
'Pinak Chakrabarti'

_publ_contact_author
; Shashidhar, Mysore S. 
 Division of Organic Chemistry(Synthesis) 
 National Chemical Laboratory
 Pune 411008, India
;
_publ_contact_author_email pathak@ems.ncl.res.in
_publ_contact_author_fax 91-212-335153
_publ_contact_author_phone 91-212-335153
_publ_section_title
;
 Reactivity Controlled by Lattice Interactions in Crystal: Intermolecular
 Acyl Transfer in (\+-)-2,4-Di-O-benzoyl-myo-inositol 1,3,5-Orthoformate
;
_journal_name_full 'Journal of the American Chemical Society'
_journal_page_first 3842
_journal_page_last 3845
_journal_paper_doi 10.1021/ja9731332
_journal_volume 120
_journal_year 1998
_chemical_compound_source synthesized
_chemical_formula_moiety 'C16 H16 O8'
_chemical_formula_sum 'C16 H16 O8'
_chemical_formula_weight 336.29
_chemical_melting_point 471
_chemical_name_systematic
;
 (+-)-2-benzoyl-4-O-acetyl-myo-inositol-1,3,5-orthoformate
;
_space_group_IT_number 2
_symmetry_cell_setting triclinic
_symmetry_space_group_name_Hall '-P 1'
_symmetry_space_group_name_H-M 'P -1'
_atom_sites_solution_hydrogens difmap
_atom_sites_solution_primary direct
_atom_sites_solution_secondary difmap
_audit_creation_method SHELXL
_cell_angle_alpha 101.29(2)
_cell_angle_beta 102.87(2)
_cell_angle_gamma 90.46(2)
_cell_formula_units_Z 2
_cell_length_a 8.370(2)
_cell_length_b 9.473(2)
_cell_length_c 9.755(3)
_cell_measurement_reflns_used 25
_cell_measurement_temperature 293(2)
_cell_measurement_theta_max 21.8
_cell_measurement_theta_min 14.3
_cell_volume 738.4(3)
_computing_cell_refinement 'CAD-4 software'
_computing_data_collection 'CAD-4 software (Enraf-Nonius, 1989)'
_computing_data_reduction 'NRCVAX (PC version) (Gabe, E.J. et al, 1989)'
_computing_molecular_graphics 'ZORTEP (Zsolnai, 1995)'
_computing_publication_material 'SHELXL-93 and Microsoft word 6.0'
_computing_structure_refinement 'SHELXL-93 (Sheldrick, 1993)'
_computing_structure_solution 'NRCVAX (PC version)'
_diffrn_ambient_temperature 293(2)
_diffrn_measurement_device 'Enraf-Nonius CAD-4'
_diffrn_measurement_method \w--\q
_diffrn_radiation_monochromator graphite
_diffrn_radiation_source 'fine-focus sealed tube'
_diffrn_radiation_type 'Mo K\a'
_diffrn_radiation_wavelength 0.70930
_diffrn_reflns_av_R_equivalents 0.0000
_diffrn_reflns_av_sigmaI/netI 0.0077
_diffrn_reflns_limit_h_max 9
_diffrn_reflns_limit_h_min -9
_diffrn_reflns_limit_k_max 10
_diffrn_reflns_limit_k_min 0
_diffrn_reflns_limit_l_max 10
_diffrn_reflns_limit_l_min -10
_diffrn_reflns_number 2187
_diffrn_reflns_theta_max 23.46
_diffrn_reflns_theta_min 2.18
_diffrn_standards_decay_% 0
_diffrn_standards_interval_time 3600
_diffrn_standards_number 3
_exptl_absorpt_coefficient_mu 0.123
_exptl_absorpt_correction_type none
_exptl_crystal_colour colorless
_exptl_crystal_density_diffrn 1.513
_exptl_crystal_description prism
_exptl_crystal_F_000 352
_exptl_crystal_size_max 0.83
_exptl_crystal_size_mid 0.75
_exptl_crystal_size_min 0.40
_refine_diff_density_max 0.225
_refine_diff_density_min -0.335
_refine_diff_density_rms 0.066
_refine_ls_extinction_coef none
_refine_ls_extinction_method none
_refine_ls_goodness_of_fit_all 1.057
_refine_ls_goodness_of_fit_obs 1.094
_refine_ls_hydrogen_treatment 'not refined'
_refine_ls_matrix_type full
_refine_ls_number_parameters 217
_refine_ls_number_reflns 2187
_refine_ls_number_restraints 0
_refine_ls_restrained_S_all 1.057
_refine_ls_restrained_S_obs 1.094
_refine_ls_R_factor_all 0.0502
_refine_ls_R_factor_obs 0.0466
_refine_ls_shift/esd_max -0.001
_refine_ls_shift/esd_mean 0.000
_refine_ls_structure_factor_coef Fsqd
_refine_ls_weighting_details 'w=1/[\s^2^(Fo^2^)+(0.0728P)^2^+0.5070P] where P=(Fo^2^+2Fc^2^)/3'
_refine_ls_weighting_scheme calc
_refine_ls_wR_factor_all 0.1325
_refine_ls_wR_factor_obs 0.1296
_reflns_number_observed 1977
_reflns_number_total 2187
_reflns_observed_criterion >2sigma(I)
_cod_data_source_file ja9731332_1.cif
_cod_data_source_block (2)
_cod_depositor_comments
;
The following automatic conversions were performed:

'_refine_ls_weighting_scheme' value 'calc
w=1/[\s^2^(Fo^2^)+(0.0728P)^2^+0.5070P] where P=(Fo^2^+2Fc^2^)/3' was
changed to 'calc'. New tag '_refine_ls_weighting_details' was
created. The value of the new tag was set to
'w=1/[\s^2^(Fo^2^)+(0.0728P)^2^+0.5070P] where P=(Fo^2^+2Fc^2^)/3'.

Automatic conversion script
Id: cif_fix_values 3143 2015-03-26 13:38:13Z robertas 
;
_cod_database_code 4116720

loop_
_symmetry_equiv_pos_as_xyz
'x, y, z'
'-x, -y, -z'

loop_
_atom_site_aniso_label
_atom_site_aniso_U_11
_atom_site_aniso_U_22
_atom_site_aniso_U_33
_atom_site_aniso_U_23
_atom_site_aniso_U_13
_atom_site_aniso_U_12
O1 0.0432(9) 0.0444(10) 0.0347(9) 0.0007(7) -0.0002(7) -0.0041(7)
O2 0.0265(8) 0.0320(8) 0.0509(9) 0.0108(7) 0.0000(7) -0.0065(6)
O3 0.0304(8) 0.0412(9) 0.0580(11) 0.0113(8) -0.0025(8) 0.0036(7)
O4 0.0583(11) 0.0452(10) 0.0367(9) -0.0021(7) 0.0025(8) -0.0100(8)
O5 0.0441(10) 0.0461(10) 0.0461(10) 0.0191(8) -0.0010(8) -0.0067(8)
O6 0.0263(8) 0.0356(8) 0.0542(10) 0.0109(7) -0.0011(7) -0.0009(6)
O7 0.0357(10) 0.0526(11) 0.0876(14) 0.0332(10) -0.0162(9) -0.0059(8)
O8 0.0367(10) 0.0605(12) 0.0732(13) 0.0214(10) -0.0043(9) -0.0177(9)
C1 0.0303(11) 0.0301(11) 0.0381(12) 0.0000(9) 0.0005(9) -0.0011(9)
C2 0.0256(11) 0.0316(11) 0.0389(12) 0.0061(9) 0.0001(9) -0.0067(9)
C3 0.0304(12) 0.0339(12) 0.0427(13) 0.0004(10) 0.0061(10) -0.0010(9)
C4 0.0360(12) 0.0289(11) 0.0427(13) 0.0004(9) 0.0039(10) -0.0011(9)
C5 0.0283(11) 0.0317(11) 0.0412(12) 0.0082(9) -0.0001(9) -0.0050(9)
C6 0.0291(11) 0.0359(12) 0.0384(12) 0.0044(9) 0.0037(9) -0.0021(9)
C7 0.0419(14) 0.0466(14) 0.0440(14) 0.0142(11) -0.0056(11) -0.0054(11)
C8 0.0321(12) 0.0354(12) 0.0386(12) 0.0112(10) -0.0002(10) -0.0035(9)
C9 0.0301(11) 0.0331(11) 0.0321(11) 0.0084(9) 0.0046(9) -0.0041(9)
C10 0.0368(12) 0.0408(13) 0.0469(14) 0.0169(10) 0.0037(10) -0.0002(10)
C11 0.0498(15) 0.0342(13) 0.0535(15) 0.0127(11) 0.0065(12) -0.0095(11)
C12 0.0374(13) 0.0447(14) 0.0505(14) 0.0065(11) 0.0040(11) -0.0133(11)
C13 0.0279(12) 0.0503(15) 0.0512(14) 0.0113(11) 0.0024(10) -0.0003(10)
C14 0.0323(12) 0.0330(11) 0.0429(13) 0.0090(10) 0.0052(10) -0.0008(9)
C15 0.0271(11) 0.0388(13) 0.0473(13) 0.0011(10) 0.0006(10) -0.0002(10)
C16 0.047(2) 0.054(2) 0.068(2) 0.0166(14) -0.0136(13) -0.0049(12)

loop_
_atom_site_label
_atom_site_type_symbol
_atom_site_fract_x
_atom_site_fract_y
_atom_site_fract_z
_atom_site_U_iso_or_equiv
_atom_site_thermal_displace_type
_atom_site_occupancy
_atom_site_calc_flag
O1 O 0.5441(2) 0.1779(2) 0.5375(2) 0.0433(4) Uani 1 d
O2 O 0.3823(2) 0.0747(2) 0.7342(2) 0.0376(4) Uani 1 d
O3 O 0.3978(2) 0.3474(2) 0.6538(2) 0.0450(4) Uani 1 d
O4 O 0.6999(2) 0.4077(2) 0.9909(2) 0.0496(5) Uani 1 d
O5 O 0.6445(2) 0.4155(2) 0.6094(2) 0.0459(4) Uani 1 d
O6 O 0.8814(2) 0.1910(2) 0.8446(2) 0.0401(4) Uani 1 d
O7 O 0.5223(2) -0.1009(2) 0.8216(2) 0.0609(6) Uani 1 d
O8 O 1.0862(2) 0.3509(2) 0.8674(2) 0.0585(5) Uani 1 d
C1 C 0.6322(3) 0.1415(2) 0.6686(2) 0.0350(5) Uani 1 d
C2 C 0.5297(3) 0.1679(2) 0.7803(2) 0.0334(5) Uani 1 d
C3 C 0.4752(3) 0.3216(2) 0.7932(2) 0.0371(5) Uani 1 d
C4 C 0.6244(3) 0.4261(2) 0.8517(2) 0.0377(5) Uani 1 d
C5 C 0.7368(3) 0.3954(2) 0.7477(2) 0.0350(5) Uani 1 d
C6 C 0.7890(3) 0.2393(2) 0.7201(2) 0.0356(5) Uani 1 d
C7 C 0.5029(3) 0.3219(3) 0.5601(3) 0.0459(6) Uani 1 d
C8 C 0.3963(3) -0.0587(2) 0.7629(2) 0.0362(5) Uani 1 d
C9 C 0.2384(3) -0.1455(2) 0.7107(2) 0.0320(5) Uani 1 d
C10 C 0.2395(3) -0.2889(3) 0.7215(3) 0.0413(6) Uani 1 d
C11 C 0.0978(3) -0.3760(3) 0.6698(3) 0.0462(6) Uani 1 d
C12 C -0.0458(3) -0.3201(3) 0.6074(3) 0.0457(6) Uani 1 d
C13 C -0.0478(3) -0.1774(3) 0.5969(3) 0.0441(6) Uani 1 d
C14 C 0.0940(3) -0.0887(2) 0.6491(2) 0.0364(5) Uani 1 d
C15 C 1.0299(3) 0.2534(3) 0.9077(3) 0.0401(6) Uani 1 d
C16 C 1.1131(3) 0.1878(3) 1.0275(3) 0.0603(8) Uani 1 d
H1 H 0.6568 0.0355 0.6387 0.040 Uiso 1 d
H2 H 0.5964 0.1589 0.8784 0.040 Uiso 1 d
H3 H 0.3960 0.3334 0.8617 0.040 Uiso 1 d
H4 H 0.5918 0.5285 0.8383 0.040 Uiso 1 d
H5 H 0.8349 0.4668 0.7794 0.040 Uiso 1 d
H6 H 0.8567 0.2236 0.6392 0.040 Uiso 1 d
H7 H 0.4464 0.3409 0.4620 0.040 Uiso 1 d
H10 H 0.3514 -0.3268 0.7614 0.040 Uiso 1 d
H11 H 0.0985 -0.4805 0.6800 0.040 Uiso 1 d
H12 H -0.1469 -0.3903 0.5592 0.040 Uiso 1 d
H13 H -0.1465 -0.1345 0.5592 0.040 Uiso 1 d
H14 H 0.0895 0.0168 0.6600 0.040 Uiso 1 d
H16A H 1.1996 0.2342 1.0809 0.040 Uiso 1 d
H16B H 1.1316 0.0893 1.0000 0.040 Uiso 1 d
H16C H 1.0367 0.1568 1.0800 0.040 Uiso 1 d
HO4 H 0.7635 0.4948 1.0388 0.040 Uiso 1 d

loop_
_atom_type_symbol
_atom_type_description
_atom_type_scat_dispersion_real
_atom_type_scat_dispersion_imag
_atom_type_scat_source
C C 0.0033 0.0016 'International Tables Vol C Tables 4.2.6.8 and 6.1.1.4'
H H 0.0000 0.0000 'International Tables Vol C Tables 4.2.6.8 and 6.1.1.4'
O O 0.0106 0.0060 'International Tables Vol C Tables 4.2.6.8 and 6.1.1.4'

loop_
_geom_angle_atom_site_label_1
_geom_angle_atom_site_label_2
_geom_angle_atom_site_label_3
_geom_angle
_geom_angle_publ_flag
C7 O1 C1 111.0(2) yes
C8 O2 C2 116.2(2) yes
C7 O3 C3 111.2(2) yes
C7 O5 C5 111.3(2) yes
C15 O6 C6 118.2(2) yes
O1 C1 C2 110.1(2) yes
O1 C1 C6 106.8(2) yes
C2 C1 C6 109.9(2) yes
O2 C2 C1 110.5(2) yes
O2 C2 C3 106.7(2) yes
C1 C2 C3 108.3(2) yes
O3 C3 C2 110.1(2) yes
O3 C3 C4 107.2(2) yes
C2 C3 C4 109.5(2) yes
O4 C4 C3 108.7(2) yes
O4 C4 C5 112.8(2) yes
C3 C4 C5 107.5(2) yes
O5 C5 C4 107.2(2) yes
O5 C5 C6 104.6(2) yes
C4 C5 C6 114.6(2) yes
O6 C6 C1 105.3(2) yes
O6 C6 C5 115.5(2) yes
C1 C6 C5 107.3(2) yes
O3 C7 O1 111.2(2) yes
O3 C7 O5 111.3(2) yes
O1 C7 O5 111.1(2) yes
O7 C8 O2 123.3(2) yes
O7 C8 C9 124.9(2) yes
O2 C8 C9 111.8(2) yes
C10 C9 C14 120.0(2) yes
C10 C9 C8 117.6(2) yes
C14 C9 C8 122.4(2) yes
C11 C10 C9 120.1(2) yes
C10 C11 C12 120.0(2) yes
C13 C12 C11 120.1(2) yes
C12 C13 C14 120.3(2) yes
C9 C14 C13 119.4(2) yes
O8 C15 O6 122.3(2) yes
O8 C15 C16 125.5(2) yes
O6 C15 C16 112.2(2) yes

loop_
_geom_bond_atom_site_label_1
_geom_bond_atom_site_label_2
_geom_bond_distance
_geom_bond_publ_flag
O1 C7 1.397(3) yes
O1 C1 1.434(3) yes
O2 C8 1.347(3) yes
O2 C2 1.444(2) yes
O3 C7 1.394(3) yes
O3 C3 1.438(3) yes
O4 C4 1.409(3) yes
O5 C7 1.409(3) yes
O5 C5 1.446(3) yes
O6 C15 1.333(3) yes
O6 C6 1.445(3) yes
O7 C8 1.195(3) yes
O8 C15 1.203(3) yes
C1 C2 1.516(3) yes
C1 C6 1.529(3) yes
C2 C3 1.520(3) yes
C3 C4 1.519(3) yes
C4 C5 1.521(3) yes
C5 C6 1.535(3) yes
C8 C9 1.483(3) yes
C9 C10 1.384(3) yes
C9 C14 1.387(3) yes
C10 C11 1.377(3) yes
C11 C12 1.380(4) yes
C12 C13 1.376(3) yes
C13 C14 1.386(3) yes
C15 C16 1.471(4) yes

loop_
_geom_torsion_atom_site_label_1
_geom_torsion_atom_site_label_2
_geom_torsion_atom_site_label_3
_geom_torsion_atom_site_label_4
_geom_torsion
_geom_torsion_publ_flag
C7 O1 C1 C2 58.5(2) yes
C7 O1 C1 C6 -60.8(2) yes
C8 O2 C2 C1 84.8(2) yes
C8 O2 C2 C3 -157.7(2) yes
O1 C1 C2 O2 63.5(2) yes
C6 C1 C2 O2 -179.1(2) yes
O1 C1 C2 C3 -53.1(2) yes
C6 C1 C2 C3 64.3(2) yes
C7 O3 C3 C2 -57.6(2) yes
C7 O3 C3 C4 61.3(2) yes
O2 C2 C3 O3 -66.5(2) yes
C1 C2 C3 O3 52.5(2) yes
O2 C2 C3 C4 176.0(2) yes
C1 C2 C3 C4 -65.0(2) yes
O3 C3 C4 O4 177.8(2) yes
C2 C3 C4 O4 -62.9(2) yes
O3 C3 C4 C5 -59.9(2) yes
C2 C3 C4 C5 59.4(2) yes
C7 O5 C5 C4 -59.6(2) yes
C7 O5 C5 C6 62.5(2) yes
O4 C4 C5 O5 179.0(2) yes
C3 C4 C5 O5 59.2(2) yes
O4 C4 C5 C6 63.3(2) yes
C3 C4 C5 C6 -56.5(2) yes
C15 O6 C6 C1 176.5(2) yes
C15 O6 C6 C5 -65.4(2) yes
O1 C1 C6 O6 -174.9(2) yes
C2 C1 C6 O6 65.7(2) yes
O1 C1 C6 C5 61.5(2) yes
C2 C1 C6 C5 -57.8(2) yes
O5 C5 C6 O6 -178.6(2) yes
C4 C5 C6 O6 -61.5(2) yes
O5 C5 C6 C1 -61.6(2) yes
C4 C5 C6 C1 55.5(2) yes
C3 O3 C7 O1 62.4(2) yes
C3 O3 C7 O5 -61.9(2) yes
C1 O1 C7 O3 -62.9(2) yes
C1 O1 C7 O5 61.6(2) yes
C5 O5 C7 O3 61.1(2) yes
C5 O5 C7 O1 -63.4(2) yes
C2 O2 C8 O7 -0.8(3) yes
C2 O2 C8 C9 -179.8(2) yes
O7 C8 C9 C10 -4.8(4) yes
O2 C8 C9 C10 174.2(2) yes
O7 C8 C9 C14 177.0(2) yes
O2 C8 C9 C14 -4.1(3) yes
C14 C9 C10 C11 0.8(4) yes
C8 C9 C10 C11 -177.5(2) yes
C9 C10 C11 C12 -0.3(4) yes
C10 C11 C12 C13 0.0(4) yes
C11 C12 C13 C14 -0.2(4) yes
C10 C9 C14 C13 -0.9(3) yes
C8 C9 C14 C13 177.2(2) yes
C12 C13 C14 C9 0.7(4) yes
C6 O6 C15 O8 2.5(3) yes
C6 O6 C15 C16 -176.7(2) yes
